data_9001244
loop_
_publ_author_name
'Makino, K.'
'Tomita, K.'

_publ_section_title
;
 Cation distribution in the octahedral sites of hornblendes
 sample K-H from Kawanabe, Japan
;
_journal_name_full 'American Mineralogist'
_journal_page_first 1097
_journal_page_last 1105
_journal_volume 74
_journal_year 1989
_chemical_formula_sum 'Al1.08 Ca1.7 Fe1.718 H2 Mg3.442 Na0.46 O24 Si6.92'
_chemical_name_mineral Hornblende
_space_group_IT_number 12
_symmetry_space_group_name_Hall '-C 2y'
_symmetry_space_group_name_H-M 'C 1 2/m 1'
_cell_angle_alpha 90
_cell_angle_beta 104.70
_cell_angle_gamma 90
_cell_formula_units_Z 2
_cell_length_a 9.829
_cell_length_b 18.06
_cell_length_c 5.304
_cell_volume 910.704
_database_code_amcsd 0001271
_exptl_crystal_density_diffrn 3.165
_cod_original_formula_sum '(Si6.92 Al1.08) Mg3.442 Fe1.718 Ca1.7 Na.46 O24 H2'
_cod_database_code 9001244

loop_
_space_group_symop_operation_xyz
x,y,z
1/2+x,1/2+y,z
x,-y,z
1/2+x,1/2-y,z
-x,y,-z
1/2-x,1/2+y,-z
-x,-y,-z
1/2-x,1/2-y,-z

loop_
_atom_site_label
_atom_site_fract_x
_atom_site_fract_y
_atom_site_fract_z
_atom_site_occupancy
_atom_site_U_iso_or_equiv
_atom_site_type_symbol
_atom_site_attached_hydrogens
Si1 0.28190 0.08480 0.29740 0.77000 0.00684 Si 0
Al1 0.28190 0.08480 0.29740 0.23000 0.00684 Al 0
Si2 0.29090 0.17170 0.80630 0.96000 0.00684 Si 0
Al2 0.29090 0.17170 0.80630 0.04000 0.00684 Al 0
Mg1 0.00000 0.08730 0.50000 0.67600 0.01203 Mg 0
Fe1 0.00000 0.08730 0.50000 0.32400 0.01203 Fe 0
Mg2 0.00000 0.17740 0.00000 0.67300 0.00937 Mg 0
Fe2 0.00000 0.17740 0.00000 0.32700 0.00937 Fe 0
Mg3 0.00000 0.00000 0.00000 0.66400 0.01102 Mg 0
Fe3 0.00000 0.00000 0.00000 0.33600 0.01102 Fe 0
Ca4 0.00000 0.27680 0.50000 0.85000 0.01229 Ca 0
Na4 0.00000 0.27680 0.50000 0.07000 0.01229 Na 0
Mg4 0.00000 0.27680 0.50000 0.04000 0.01229 Mg 0
Fe4 0.00000 0.27680 0.50000 0.04000 0.01229 Fe 0
NaAm 0.00000 0.50000 0.00000 0.32000 0.04357 Na 0
O1 0.11100 0.08730 0.21860 1.00000 0.00963 O 0
O2 0.12040 0.17270 0.72790 1.00000 0.00975 O 0
O-H3 0.11140 0.00000 0.71580 1.00000 0.01051 O 1
O4 0.36730 0.24850 0.78960 1.00000 0.01317 O 0
O5 0.34730 0.13740 0.10120 1.00000 0.01140 O 0
O6 0.34360 0.11880 0.59450 1.00000 0.01165 O 0
O7 0.33670 0.00000 0.28390 1.00000 0.01102 O 0

loop_
_cod_changelog_entry_id
_cod_changelog_entry_author
_cod_changelog_entry_date
_cod_changelog_entry_text
1
;cod-tools version 3.8.0
Id: cif_guess_AMCSD_atom_types 9574 2023-05-10 09:00:05Z saulius
;
2023-05-10T18:47:13+03:00
;Derived atom types and hydrogen counts
from atom names that follow the AMCSD naming convention
(Wat == water, O-H == hydroxyl).
;

loop_
_cod_related_entry_id
_cod_related_entry_database
_cod_related_entry_code
1 AMCSD 0001271
